data_7105936
loop_
_publ_author_name
' Felipe Garcia'
'Robert J. Less'
'Mary McPartlin'
'Annette Michalski'
'Robert E. Mulvey'
'Vesal Naseri'
'Matthew  Stead'
'Ana Moran de Vega'
'Dominic S. Wright'

_publ_section_title
;
 Confinement of halide ions within homologous inverse coordination hosts;
 modification of halide-ion selectivity
;
_journal_issue 6
_journal_name_full 'Chemical Communications'
_journal_page_first 1821
_journal_page_last 1823
_journal_paper_doi 10.1039/c0cc04483k
_journal_volume 47
_journal_year 2011
_chemical_formula_sum 'C144 H196 Br Ga4 Li17 O17 P12'
_chemical_formula_weight 3047.42
_space_group_IT_number 219
_symmetry_cell_setting cubic
_symmetry_space_group_name_Hall 'F -4a 2 3'
_symmetry_space_group_name_H-M 'F -4 3 c'
_atom_sites_solution_hydrogens geom
_atom_sites_solution_primary direct
_atom_sites_solution_secondary difmap
_audit_creation_method SHELXL-97
_cell_angle_alpha 90.00
_cell_angle_beta 90.00
_cell_angle_gamma 90.00
_cell_formula_units_Z 8
_cell_length_a 35.133(4)
_cell_length_b 35.133(4)
_cell_length_c 35.133(4)
_cell_measurement_reflns_used 34937
_cell_measurement_temperature 180(2)
_cell_measurement_theta_max 27.488
_cell_measurement_theta_min 1.02
_cell_volume 43366(9)
_computing_cell_refinement 'HKL Scalepack (Otwinowski & Minor 1997)'
_computing_data_collection 'Collect (Nonius B.V. 1998)'
_computing_data_reduction
;
HKL Denzo and Scalepack (Otwinowski & Minor 1997)
;
_computing_publication_material 'SHELXL-97 (Sheldrick 1997)'
_computing_structure_refinement 'SHELXL-97 (Sheldrick 1997)'
_computing_structure_solution 'SIR-92 (Altomare et al. 1994)'
_diffrn_ambient_temperature 180(2)
_diffrn_measured_fraction_theta_full 0.985
_diffrn_measured_fraction_theta_max 0.985
_diffrn_measurement_device_type 'Nonius Kappa CCD'
_diffrn_measurement_method 'Thin slice \w and \f scans'
_diffrn_radiation_monochromator graphite
_diffrn_radiation_source 'fine-focus sealed tube'
_diffrn_radiation_type MoK\a
_diffrn_radiation_wavelength 0.71073
_diffrn_reflns_av_R_equivalents 0.0425
_diffrn_reflns_av_sigmaI/netI 0.0273
_diffrn_reflns_limit_h_max 41
_diffrn_reflns_limit_h_min -27
_diffrn_reflns_limit_k_max 33
_diffrn_reflns_limit_k_min -33
_diffrn_reflns_limit_l_max 41
_diffrn_reflns_limit_l_min -24
_diffrn_reflns_number 20149
_diffrn_reflns_theta_full 24.99
_diffrn_reflns_theta_max 24.99
_diffrn_reflns_theta_min 4.18
_diffrn_standards_number 0
_exptl_absorpt_coefficient_mu 0.806
_exptl_absorpt_correction_T_max 0.730
_exptl_absorpt_correction_T_min 0.584
_exptl_absorpt_correction_type multi-scan
_exptl_absorpt_process_details
;
multi-scan from symmetry-related measurements
Sortav (Blessing 1995)
;
_exptl_crystal_density_diffrn 0.934
_exptl_crystal_density_method 'not measured'
_exptl_crystal_F_000 12688
_exptl_crystal_size_max 0.16
_exptl_crystal_size_mid 0.12
_exptl_crystal_size_min 0.12
_refine_diff_density_max 1.090
_refine_diff_density_min -0.424
_refine_diff_density_rms 0.082
_refine_ls_extinction_method none
_refine_ls_goodness_of_fit_ref 1.090
_refine_ls_hydrogen_treatment constr
_refine_ls_matrix_type full
_refine_ls_number_parameters 164
_refine_ls_number_reflns 3158
_refine_ls_number_restraints 22
_refine_ls_restrained_S_all 1.088
_refine_ls_R_factor_all 0.0970
_refine_ls_R_factor_gt 0.0671
_refine_ls_shift/su_max 0.001
_refine_ls_shift/su_mean 0.000
_refine_ls_structure_factor_coef Fsqd
_refine_ls_weighting_details 'calc w=1/[\s^2^(Fo^2^)+(0.1437P)^2^+117.5890P] where P=(Fo^2^+2Fc^2^)/3'
_refine_ls_weighting_scheme calc
_refine_ls_wR_factor_gt 0.1842
_refine_ls_wR_factor_ref 0.2235
_reflns_number_gt 2447
_reflns_number_total 3158
_reflns_threshold_expression >2sigma(I)
_cod_data_source_file C0CC04483K.TXT
_cod_data_source_block dw0615
_cod_original_cell_volume 43365(9)
_cod_original_sg_symbol_H-M F-43c
_cod_database_code 7105936

loop_
_symmetry_equiv_pos_as_xyz
'x, y, z'
'-x, -y, z'
'-x, y, -z'
'x, -y, -z'
'z, x, y'
'z, -x, -y'
'-z, -x, y'
'-z, x, -y'
'y, z, x'
'-y, z, -x'
'y, -z, -x'
'-y, -z, x'
'y+1/2, x+1/2, z+1/2'
'-y+1/2, -x+1/2, z+1/2'
'y+1/2, -x+1/2, -z+1/2'
'-y+1/2, x+1/2, -z+1/2'
'x+1/2, z+1/2, y+1/2'
'-x+1/2, z+1/2, -y+1/2'
'-x+1/2, -z+1/2, y+1/2'
'x+1/2, -z+1/2, -y+1/2'
'z+1/2, y+1/2, x+1/2'
'z+1/2, -y+1/2, -x+1/2'
'-z+1/2, y+1/2, -x+1/2'
'-z+1/2, -y+1/2, x+1/2'
'x, y+1/2, z+1/2'
'-x, -y+1/2, z+1/2'
'-x, y+1/2, -z+1/2'
'x, -y+1/2, -z+1/2'
'z, x+1/2, y+1/2'
'z, -x+1/2, -y+1/2'
'-z, -x+1/2, y+1/2'
'-z, x+1/2, -y+1/2'
'y, z+1/2, x+1/2'
'-y, z+1/2, -x+1/2'
'y, -z+1/2, -x+1/2'
'-y, -z+1/2, x+1/2'
'y+1/2, x+1, z+1'
'-y+1/2, -x+1, z+1'
'y+1/2, -x+1, -z+1'
'-y+1/2, x+1, -z+1'
'x+1/2, z+1, y+1'
'-x+1/2, z+1, -y+1'
'-x+1/2, -z+1, y+1'
'x+1/2, -z+1, -y+1'
'z+1/2, y+1, x+1'
'z+1/2, -y+1, -x+1'
'-z+1/2, y+1, -x+1'
'-z+1/2, -y+1, x+1'
'x+1/2, y, z+1/2'
'-x+1/2, -y, z+1/2'
'-x+1/2, y, -z+1/2'
'x+1/2, -y, -z+1/2'
'z+1/2, x, y+1/2'
'z+1/2, -x, -y+1/2'
'-z+1/2, -x, y+1/2'
'-z+1/2, x, -y+1/2'
'y+1/2, z, x+1/2'
'-y+1/2, z, -x+1/2'
'y+1/2, -z, -x+1/2'
'-y+1/2, -z, x+1/2'
'y+1, x+1/2, z+1'
'-y+1, -x+1/2, z+1'
'y+1, -x+1/2, -z+1'
'-y+1, x+1/2, -z+1'
'x+1, z+1/2, y+1'
'-x+1, z+1/2, -y+1'
'-x+1, -z+1/2, y+1'
'x+1, -z+1/2, -y+1'
'z+1, y+1/2, x+1'
'z+1, -y+1/2, -x+1'
'-z+1, y+1/2, -x+1'
'-z+1, -y+1/2, x+1'
'x+1/2, y+1/2, z'
'-x+1/2, -y+1/2, z'
'-x+1/2, y+1/2, -z'
'x+1/2, -y+1/2, -z'
'z+1/2, x+1/2, y'
'z+1/2, -x+1/2, -y'
'-z+1/2, -x+1/2, y'
'-z+1/2, x+1/2, -y'
'y+1/2, z+1/2, x'
'-y+1/2, z+1/2, -x'
'y+1/2, -z+1/2, -x'
'-y+1/2, -z+1/2, x'
'y+1, x+1, z+1/2'
'-y+1, -x+1, z+1/2'
'y+1, -x+1, -z+1/2'
'-y+1, x+1, -z+1/2'
'x+1, z+1, y+1/2'
'-x+1, z+1, -y+1/2'
'-x+1, -z+1, y+1/2'
'x+1, -z+1, -y+1/2'
'z+1, y+1, x+1/2'
'z+1, -y+1, -x+1/2'
'-z+1, y+1, -x+1/2'
'-z+1, -y+1, x+1/2'

loop_
_atom_site_label
_atom_site_type_symbol
_atom_site_fract_x
_atom_site_fract_y
_atom_site_fract_z
_atom_site_U_iso_or_equiv
_atom_site_adp_type
_atom_site_occupancy
_atom_site_symmetry_multiplicity
_atom_site_calc_flag
_atom_site_refinement_flags
_atom_site_disorder_assembly
_atom_site_disorder_group
Br1 Br 0.5000 0.5000 0.5000 0.0581(5) Uani 1 12 d S . .
Ga1 Ga 0.569741(17) 0.569741(17) 0.430259(17) 0.0499(3) Uani 0.90 3 d SP A 1
C11 C 0.60247(17) 0.60247(17) 0.39753(17) 0.070(3) Uani 1 3 d S . .
H11A H 0.6040 0.5916 0.3725 0.105 Uiso 0.33 1 calc PR A 1
H11B H 0.6275 0.6040 0.4084 0.105 Uiso 0.33 1 calc PR A 1
H11C H 0.5916 0.6275 0.3960 0.105 Uiso 0.33 1 calc PR A 1
P1 P 0.56021(4) 0.59291(4) 0.49542(5) 0.0622(4) Uani 1 1 d . . .
Li1 Li 0.5407(3) 0.5407(3) 0.5407(3) 0.065(4) Uani 1 3 d S . .
Li2 Li 0.6120(2) 0.5402(3) 0.5018(4) 0.069(3) Uani 1 1 d . . .
C1 C 0.59551(14) 0.63048(12) 0.50681(14) 0.0729(16) Uani 1 1 d G A .
C2 C 0.60822(16) 0.65782(14) 0.48119(14) 0.091(2) Uani 1 1 d G . .
H2 H 0.5999 0.6573 0.4561 0.109 Uiso 1 1 calc R A .
C3 C 0.63339(16) 0.68592(13) 0.4931(2) 0.102(3) Uani 1 1 d G A .
H3 H 0.6419 0.7042 0.4760 0.123 Uiso 1 1 calc R . .
C4 C 0.6459(2) 0.68668(18) 0.5307(2) 0.151(5) Uani 1 1 d G . .
H4 H 0.6627 0.7055 0.5386 0.181 Uiso 1 1 calc R A .
C5 C 0.6332(3) 0.6593(2) 0.55628(18) 0.170(6) Uani 1 1 d G A .
H5 H 0.6415 0.6598 0.5814 0.204 Uiso 1 1 calc R . .
C6 C 0.6080(2) 0.63123(18) 0.54435(14) 0.142(5) Uani 1 1 d G . .
H6 H 0.5995 0.6129 0.5615 0.170 Uiso 1 1 calc R A .
O1 O 0.66447(11) 0.55629(13) 0.50397(16) 0.0770(12) Uani 1 1 d . . .
C1S C 0.6813(3) 0.5800(3) 0.4783(3) 0.118(3) Uani 1 1 d . A .
H1S1 H 0.6631 0.5988 0.4695 0.141 Uiso 1 1 calc R . .
H1S2 H 0.6901 0.5656 0.4564 0.141 Uiso 1 1 calc R . .
C2S C 0.7143(2) 0.5995(3) 0.4972(4) 0.131(4) Uani 1 1 d . . .
H2S1 H 0.7351 0.6036 0.4795 0.157 Uiso 1 1 calc R A .
H2S2 H 0.7068 0.6236 0.5083 0.157 Uiso 1 1 calc R . .
C3S C 0.7245(3) 0.5716(4) 0.5266(4) 0.142(4) Uani 1 1 d . A .
H3S1 H 0.7377 0.5839 0.5475 0.171 Uiso 0.69 1 calc PR B 1
H3S2 H 0.7408 0.5519 0.5161 0.171 Uiso 0.69 1 calc PR B 1
H3S3 H 0.7200 0.5815 0.5520 0.171 Uiso 0.31 1 calc PR B 2
H3S4 H 0.7509 0.5638 0.5244 0.171 Uiso 0.31 1 calc PR B 2
C4S C 0.6907(4) 0.5568(7) 0.5385(5) 0.121(6) Uani 0.69 1 d P A 1
H4S1 H 0.6799 0.5723 0.5586 0.145 Uiso 0.69 1 calc PR A 1
H4S2 H 0.6944 0.5312 0.5482 0.145 Uiso 0.69 1 calc PR A 1
C4S' C 0.6952(7) 0.5367(7) 0.5162(8) 0.073(6) Uiso 0.31 1 d P A 2
H4S3 H 0.7054 0.5204 0.4964 0.088 Uiso 0.31 1 calc PR A 2
H4S4 H 0.6893 0.5215 0.5385 0.088 Uiso 0.31 1 calc PR A 2
Li3Y Li 0.6891 0.6891 0.6891 0.12(4) Uiso 0.25 3 d SPD . .
O1T O 0.6583(13) 0.6636(12) 0.7305(12) 0.21(2) Uiso 0.25 1 d PD . .
C1T C 0.6499(15) 0.6178(12) 0.7379(13) 0.154(18) Uiso 0.25 1 d PD . .
H1T1 H 0.6355 0.6070 0.7169 0.184 Uiso 0.25 1 calc PR . .
H1T2 H 0.6735 0.6038 0.7406 0.184 Uiso 0.25 1 calc PR . .
C2T C 0.6249(12) 0.6158(10) 0.7777(11) 0.116(12) Uiso 0.25 1 d PD . .
H2T1 H 0.6415 0.6122 0.7994 0.140 Uiso 0.25 1 calc PR . .
H2T2 H 0.6068 0.5950 0.7768 0.140 Uiso 0.25 1 calc PR . .
C3T C 0.6026(13) 0.6568(10) 0.7810(13) 0.129(14) Uiso 0.25 1 d PD . .
H3T1 H 0.6012 0.6650 0.8073 0.155 Uiso 0.25 1 calc PR . .
H3T2 H 0.5769 0.6546 0.7711 0.155 Uiso 0.25 1 calc PR . .
C4T C 0.627(3) 0.6874(10) 0.756(3) 0.42(11) Uiso 0.25 1 d PD . .
H4T1 H 0.6103 0.7016 0.7389 0.507 Uiso 0.25 1 calc PR . .
H4T2 H 0.6400 0.7053 0.7722 0.507 Uiso 0.25 1 calc PR . .
O1W O 0.7222(3) 0.7222(3) 0.7222(3) 0.17(2) Uiso 0.25 3 d SPD . .
C1W C 0.7275(15) 0.7725(15) 0.7275(15) 0.20(3) Uiso 0.50 3 d SP . .
C2W C 0.7500 0.7500 0.711(3) 0.19(3) Uiso 0.33 2 d SP . .
O1X O 0.7522(16) 0.7244(17) 0.5224(18) 0.075(14) Uiso 0.08 1 d P . .
C1X C 0.7416(16) 0.7225(16) 0.4967(17) 0.096(12) Uiso 0.17 1 d P . .
C2X C 0.7925(19) 0.7278(19) 0.5524(19) 0.113(17) Uiso 0.17 1 d P . .
Ga1' Ga 0.43069(16) 0.43069(16) 0.56931(16) 0.056(2) Uani 0.10 3 d SP . 2

loop_
_atom_site_aniso_label
_atom_site_aniso_U_11
_atom_site_aniso_U_22
_atom_site_aniso_U_33
_atom_site_aniso_U_23
_atom_site_aniso_U_13
_atom_site_aniso_U_12
Br1 0.0581(5) 0.0581(5) 0.0581(5) 0.000 0.000 0.000
Ga1 0.0499(3) 0.0499(3) 0.0499(3) 0.0049(3) 0.0049(3) -0.0049(3)
C11 0.070(3) 0.070(3) 0.070(3) 0.009(3) 0.009(3) -0.009(3)
P1 0.0583(8) 0.0528(8) 0.0757(10) -0.0016(7) 0.0012(7) -0.0081(6)
Li1 0.065(4) 0.065(4) 0.065(4) 0.000(5) 0.000(5) 0.000(5)
Li2 0.044(4) 0.056(5) 0.106(8) 0.014(6) -0.006(5) 0.007(3)
C1 0.067(4) 0.061(3) 0.091(5) -0.010(3) 0.001(3) -0.014(3)
C2 0.084(5) 0.069(4) 0.120(6) 0.003(4) 0.012(4) -0.015(3)
C3 0.083(5) 0.069(4) 0.155(9) -0.013(5) 0.008(5) -0.012(4)
C4 0.103(8) 0.111(8) 0.239(16) -0.049(9) -0.040(9) -0.029(6)
C5 0.200(14) 0.140(10) 0.171(12) -0.020(9) -0.070(11) -0.074(10)
C6 0.199(12) 0.109(7) 0.118(8) -0.003(6) -0.064(8) -0.063(8)
O1 0.049(2) 0.081(3) 0.101(3) 0.006(3) 0.000(2) -0.0122(18)
C1S 0.071(5) 0.154(9) 0.128(7) 0.049(7) -0.002(5) 0.008(5)
C2S 0.069(5) 0.134(7) 0.190(10) 0.017(9) 0.005(7) -0.043(5)
C3S 0.083(7) 0.205(13) 0.139(10) 0.007(9) -0.038(6) -0.001(7)
C4S 0.077(9) 0.175(16) 0.110(11) 0.020(11) -0.023(7) -0.025(9)
Ga1' 0.056(2) 0.056(2) 0.056(2) 0.002(3) 0.002(3) -0.002(3)

loop_
_atom_type_symbol
_atom_type_description
_atom_type_scat_dispersion_real
_atom_type_scat_dispersion_imag
_atom_type_scat_source
C C 0.0033 0.0016 'International Tables Vol C Tables 4.2.6.8 and 6.1.1.4'
H H 0.0000 0.0000 'International Tables Vol C Tables 4.2.6.8 and 6.1.1.4'
Li Li -0.0003 0.0001 'International Tables Vol C Tables 4.2.6.8 and 6.1.1.4'
O O 0.0106 0.0060 'International Tables Vol C Tables 4.2.6.8 and 6.1.1.4'
P P 0.1023 0.0942 'International Tables Vol C Tables 4.2.6.8 and 6.1.1.4'
Ga Ga 0.2307 1.6083 'International Tables Vol C Tables 4.2.6.8 and 6.1.1.4'
Br Br -0.2901 2.4595 'International Tables Vol C Tables 4.2.6.8 and 6.1.1.4'

loop_
_geom_angle_atom_site_label_1
_geom_angle_atom_site_label_2
_geom_angle_atom_site_label_3
_geom_angle
_geom_angle_site_symmetry_1
_geom_angle_site_symmetry_3
_geom_angle_publ_flag
Li1 Br1 Li1 109.471(4) . 4_566 ?
Li1 Br1 Li1 109.471(2) . 3_656 ?
Li1 Br1 Li1 109.471(1) 4_566 3_656 ?
Li1 Br1 Li1 109.5 . 2_665 ?
Li1 Br1 Li1 109.471(1) 4_566 2_665 ?
Li1 Br1 Li1 109.471(1) 3_656 2_665 ?
C11 Ga1 P1 115.22(4) . . ?
C11 Ga1 P1 115.22(4) . 11_566 ?
P1 Ga1 P1 103.16(4) . 11_566 ?
C11 Ga1 P1 115.22(4) . 8_656 ?
P1 Ga1 P1 103.16(4) . 8_656 ?
P1 Ga1 P1 103.16(4) 11_566 8_656 ?
C11 Ga1 Li2 112.66(18) . . ?
P1 Ga1 Li2 132.12(19) 8_656 . ?
C11 Ga1 Li2 112.66(18) . 11_566 ?
P1 Ga1 Li2 132.12(19) . 11_566 ?
Li2 Ga1 Li2 106.1(2) . 11_566 ?
C11 Ga1 Li2 112.66(18) . 8_656 ?
P1 Ga1 Li2 132.12(19) 11_566 8_656 ?
Li2 Ga1 Li2 106.1(2) . 8_656 ?
Li2 Ga1 Li2 106.1(2) 11_566 8_656 ?
Ga1 C11 H11A 109.5 . . ?
Ga1 C11 H11B 109.5 . . ?
H11A C11 H11B 109.5 . . ?
Ga1 C11 H11C 109.5 . . ?
H11A C11 H11C 109.5 . . ?
H11B C11 H11C 109.5 . . ?
C1 P1 Li1 124.2(5) . . ?
C1 P1 Ga1 110.25(18) . . ?
Li1 P1 Ga1 112.6(4) . . ?
C1 P1 Li2 118.7(3) . 8_656 ?
Li1 P1 Li2 105.3(4) . 8_656 ?
Ga1 P1 Li2 75.6(2) . 8_656 ?
C1 P1 Li2 91.2(3) . . ?
Li1 P1 Li2 67.6(3) . . ?
Ga1 P1 Li2 75.5(3) . . ?
Li2 P1 Li2 144.1(3) 8_656 . ?
C1 P1 Ga1' 86.2(2) . 2_665 ?
Ga1 P1 Ga1' 140.08(12) . 2_665 ?
Li2 P1 Ga1' 129.1(3) 8_656 2_665 ?
Li2 P1 Ga1' 67.8(3) . 2_665 ?
C1 P1 Li2 102.0(3) . 5 ?
Li1 P1 Li2 66.6(2) . 5 ?
Ga1 P1 Li2 137.5(3) . 5 ?
Li2 P1 Li2 64.8(3) 8_656 5 ?
Li2 P1 Li2 131.6(5) . 5 ?
Br1 Li1 P1 102.2(4) . 9 ?
Br1 Li1 P1 102.2(4) . . ?
P1 Li1 P1 115.6(3) 9 . ?
Br1 Li1 P1 102.2(4) . 5 ?
P1 Li1 P1 115.6(3) 9 5 ?
P1 Li1 P1 115.6(3) . 5 ?
Br1 Li1 Li2 103.1(5) . 5 ?
P1 Li1 Li2 154.7(9) 9 5 ?
Br1 Li1 Li2 103.1(5) . . ?
P1 Li1 Li2 154.7(9) 5 . ?
Li2 Li1 Li2 115.0(3) 5 . ?
Br1 Li1 Li2 103.1(5) . 9 ?
P1 Li1 Li2 154.7(9) . 9 ?
Li2 Li1 Li2 115.0(3) 5 9 ?
Li2 Li1 Li2 115.0(3) . 9 ?
O1 Li2 P1 114.9(6) . 11_566 ?
O1 Li2 P1 117.5(4) . . ?
P1 Li2 P1 95.1(4) 11_566 . ?
O1 Li2 P1 112.5(5) . 9 ?
P1 Li2 P1 107.2(3) 11_566 9 ?
P1 Li2 P1 108.0(4) . 9 ?
P1 Li2 C1S 102.0(5) 11_566 . ?
P1 Li2 C1S 102.5(4) . . ?
P1 Li2 C1S 135.0(4) 9 . ?
O1 Li2 Li2 107.1(3) . 4_566 ?
P1 Li2 Li2 134.9(3) . 4_566 ?
P1 Li2 Li2 56.4(4) 9 4_566 ?
C1S Li2 Li2 117.7(4) . 4_566 ?
O1 Li2 Li1 144.8(8) . . ?
P1 Li2 Li1 100.3(5) 11_566 . ?
C1S Li2 Li1 149.5(6) . . ?
Li2 Li2 Li1 91.6(4) 4_566 . ?
O1 Li2 Ga1 113.0(5) . . ?
P1 Li2 Ga1 134.4(3) 9 . ?
C1S Li2 Ga1 90.5(4) . . ?
Li2 Li2 Ga1 107.4(6) 4_566 . ?
Li1 Li2 Ga1 88.0(3) . . ?
C2 C1 C6 120.0 . . ?
C2 C1 P1 124.5(3) . . ?
C6 C1 P1 115.4(3) . . ?
C3 C2 C1 120.0 . . ?
C3 C2 H2 120.0 . . ?
C1 C2 H2 120.0 . . ?
C2 C3 C4 120.0 . . ?
C2 C3 H3 120.0 . . ?
C4 C3 H3 120.0 . . ?
C5 C4 C3 120.0 . . ?
C5 C4 H4 120.0 . . ?
C3 C4 H4 120.0 . . ?
C4 C5 C6 120.0 . . ?
C4 C5 H5 120.0 . . ?
C6 C5 H5 120.0 . . ?
C5 C6 C1 120.0 . . ?
C5 C6 H6 120.0 . . ?
C1 C6 H6 120.0 . . ?
C1S O1 C4S' 100.2(12) . . ?
C1S O1 C4S 105.0(8) . . ?
C1S O1 Li2 124.5(6) . . ?
C4S' O1 Li2 128.8(11) . . ?
C4S O1 Li2 127.8(8) . . ?
O1 C1S C2S 108.6(9) . . ?
C2S C1S Li2 137.3(8) . . ?
O1 C1S H1S1 110.0 . . ?
C2S C1S H1S1 110.0 . . ?
Li2 C1S H1S1 82.4 . . ?
O1 C1S H1S2 110.0 . . ?
C2S C1S H1S2 110.0 . . ?
Li2 C1S H1S2 103.8 . . ?
H1S1 C1S H1S2 108.4 . . ?
C3S C2S C1S 101.5(8) . . ?
C3S C2S H2S1 111.5 . . ?
C1S C2S H2S1 111.5 . . ?
C3S C2S H2S2 111.5 . . ?
C1S C2S H2S2 111.5 . . ?
H2S1 C2S H2S2 109.3 . . ?
C2S C3S C4S 105.0(10) . . ?
C2S C3S C4S' 100.8(11) . . ?
C2S C3S H3S1 110.7 . . ?
C4S C3S H3S1 110.7 . . ?
C4S' C3S H3S1 143.1 . . ?
C2S C3S H3S2 110.7 . . ?
C4S C3S H3S2 110.7 . . ?
C4S' C3S H3S2 75.6 . . ?
H3S1 C3S H3S2 108.8 . . ?
C2S C3S H3S3 111.6 . . ?
C4S C3S H3S3 73.3 . . ?
C4S' C3S H3S3 111.6 . . ?
H3S2 C3S H3S3 134.4 . . ?
C2S C3S H3S4 111.6 . . ?
C4S C3S H3S4 138.3 . . ?
C4S' C3S H3S4 111.6 . . ?
H3S1 C3S H3S4 74.3 . . ?
H3S3 C3S H3S4 109.4 . . ?
C3S C4S O1 106.6(13) . . ?
C3S C4S H4S1 110.4 . . ?
O1 C4S H4S1 110.4 . . ?
C3S C4S H4S2 110.4 . . ?
O1 C4S H4S2 110.4 . . ?
H4S1 C4S H4S2 108.6 . . ?
O1 C4S' C3S 101.1(16) . . ?
O1 C4S' H4S3 111.5 . . ?
C3S C4S' H4S3 111.5 . . ?
O1 C4S' H4S4 111.5 . . ?
C3S C4S' H4S4 111.5 . . ?
H4S3 C4S' H4S4 109.4 . . ?
O1T Li3Y O1T 117.8(8) 5 9 ?
O1T Li3Y O1T 117.8(8) 5 . ?
O1T Li3Y O1T 117.8(8) 9 . ?
O1T Li3Y O1W 98.6(16) 5 . ?
O1T Li3Y O1W 98.6(16) 9 . ?
O1T Li3Y O1W 98.6(16) . . ?
C4T O1T C1T 107.1(9) . . ?
C4T O1T Li3Y 121(2) . . ?
C1T O1T Li3Y 130(2) . . ?
C2T C1T O1T 105.5(11) . . ?
C2T C1T H1T1 110.6 . . ?
O1T C1T H1T1 110.6 . . ?
C2T C1T H1T2 110.6 . . ?
O1T C1T H1T2 110.6 . . ?
H1T1 C1T H1T2 108.8 . . ?
C1T C2T C3T 106.0(11) . . ?
C1T C2T H2T1 110.5 . . ?
C3T C2T H2T1 110.5 . . ?
C1T C2T H2T2 110.5 . . ?
C3T C2T H2T2 110.5 . . ?
H2T1 C2T H2T2 108.7 . . ?
C2T C3T C4T 106.6(11) . . ?
C2T C3T H3T1 110.4 . . ?
C4T C3T H3T1 110.4 . . ?
C2T C3T H3T2 110.4 . . ?
C4T C3T H3T2 110.4 . . ?
H3T1 C3T H3T2 108.6 . . ?
O1T C4T C3T 108.0(7) . . ?
O1T C4T H4T1 110.1 . . ?
C3T C4T H4T1 110.1 . . ?
O1T C4T H4T2 110.1 . . ?
C3T C4T H4T2 110.1 . . ?
H4T1 C4T H4T2 108.4 . . ?
C2W O1W C2W 85(6) 9 5 ?
C2W O1W C2W 85(6) 9 . ?
C2W O1W C2W 85(6) 5 . ?
C2W O1W C1W 97(4) 5 74_665 ?
C2W O1W C1W 97(4) 9 . ?
C1W O1W C1W 78(4) 74_665 . ?
C2W O1W C1W 97(4) . 28_566 ?
C1W O1W C1W 78(4) 74_665 28_566 ?
C1W O1W C1W 78(4) . 28_566 ?
C2W O1W Li3Y 129(4) 9 . ?
C2W O1W Li3Y 129(4) 5 . ?
C2W O1W Li3Y 129(4) . . ?
C1W O1W Li3Y 134(3) 74_665 . ?
C1W O1W Li3Y 134(3) . . ?
C1W O1W Li3Y 134(3) 28_566 . ?
C2W C1W C2W 100(8) 35_566 . ?
C2W C1W C2W 100(8) 35_566 5 ?
C2W C1W C2W 100(8) . 5 ?
C2W C1W O1W 126(9) 5 74_665 ?
C2W C1W O1W 126(9) 35_566 . ?
O1W C1W O1W 101(3) 74_665 . ?
C2W C1W O1W 126(9) . 28_566 ?
O1W C1W O1W 101(3) 74_665 28_566 ?
O1W C1W O1W 101(3) . 28_566 ?
O1W C2W O1W 148(8) 74_665 . ?
C1W C2W C1W 126(10) 74_665 . ?
C1X O1X C2X 149(7) . . ?
C2X O1X C1X 132(5) . 63_465 ?
O1X C1X O1X 128(8) . 63_465 ?
O1X C1X C2X 166(7) . 63_465 ?
O1X C1X C1X 100(5) 63_465 40_645 ?
C2X C1X C1X 120(6) 63_465 40_645 ?
C2X C1X C1X 106(6) 63_465 63_465 ?

loop_
_geom_bond_atom_site_label_1
_geom_bond_atom_site_label_2
_geom_bond_distance
_geom_bond_site_symmetry_2
_geom_bond_publ_flag
Br1 Li1 2.48(2) . ?
Br1 Li1 2.48(2) 4_566 ?
Br1 Li1 2.48(2) 3_656 ?
Br1 Li1 2.48(2) 2_665 ?
Ga1 C11 1.992(11) . ?
Ga1 P1 2.4527(18) . ?
Ga1 P1 2.4527(18) 11_566 ?
Ga1 P1 2.4527(18) 8_656 ?
Ga1 Li2 3.099(12) . ?
Ga1 Li2 3.099(12) 11_566 ?
Ga1 Li2 3.099(12) 8_656 ?
C11 H11A 0.9600 . ?
C11 H11B 0.9600 . ?
C11 H11C 0.9600 . ?
P1 C1 1.855(4) . ?
P1 Li1 2.523(5) . ?
P1 Li2 2.600(14) 8_656 ?
P1 Li2 2.607(9) . ?
P1 Ga1' 2.744(5) 2_665 ?
P1 Li2 2.671(12) 5 ?
Li1 Ga1' 1.74(2) 2_665 ?
Li1 P1 2.523(5) 9 ?
Li1 P1 2.523(5) 5 ?
Li1 Li2 2.853(12) 5 ?
Li1 Li2 2.853(12) . ?
Li1 Li2 2.853(12) 9 ?
Li2 O1 1.930(10) . ?
Li2 P1 2.600(14) 11_566 ?
Li2 P1 2.671(12) 9 ?
Li2 C1S 2.928(14) . ?
Li2 Li2 2.826(19) 4_566 ?
Li2 Ga1' 2.987(14) 2_665 ?
C1 C2 1.3900 . ?
C1 C6 1.3900 . ?
C2 C3 1.3900 . ?
C2 H2 0.9300 . ?
C3 C4 1.3900 . ?
C3 H3 0.9300 . ?
C4 C5 1.3900 . ?
C4 H4 0.9300 . ?
C5 C6 1.3900 . ?
C5 H5 0.9300 . ?
C6 H6 0.9300 . ?
O1 C1S 1.365(11) . ?
O1 C4S' 1.35(2) . ?
O1 C4S 1.525(15) . ?
C1S C2S 1.501(15) . ?
C1S H1S1 0.9700 . ?
C1S H1S2 0.9700 . ?
C2S C3S 1.466(16) . ?
C2S H2S1 0.9700 . ?
C2S H2S2 0.9700 . ?
C3S C4S 1.36(2) . ?
C3S C4S' 1.64(3) . ?
C3S H3S1 0.9700 . ?
C3S H3S2 0.9700 . ?
C3S H3S3 0.9700 . ?
C3S H3S4 0.9700 . ?
C4S H4S1 0.9700 . ?
C4S H4S2 0.9700 . ?
C4S' H4S3 0.9700 . ?
C4S' H4S4 0.9700 . ?
Li3Y O1T 2.023(18) 5 ?
Li3Y O1T 2.023(18) 9 ?
Li3Y O1T 2.023(18) . ?
Li3Y O1W 2.02(2) . ?
O1T C4T 1.64(3) . ?
O1T C1T 1.66(3) . ?
C1T C2T 1.65(3) . ?
C1T H1T1 0.9700 . ?
C1T H1T2 0.9700 . ?
C2T C3T 1.64(3) . ?
C2T H2T1 0.9700 . ?
C2T H2T2 0.9700 . ?
C3T C4T 1.64(3) . ?
C3T H3T1 0.9700 . ?
C3T H3T2 0.9700 . ?
C4T H4T1 0.9700 . ?
C4T H4T2 0.9700 . ?
O1W C2W 1.43(3) 9 ?
O1W C2W 1.43(3) 5 ?
O1W C2W 1.43(3) . ?
O1W C1W 1.79(4) 74_665 ?
O1W C1W 1.79(4) . ?
O1W C1W 1.79(4) 28_566 ?
C1W C2W 1.26(5) 35_566 ?
C1W C2W 1.26(5) . ?
C1W C2W 1.26(5) 5 ?
C1W O1W 1.79(4) 74_665 ?
C1W O1W 1.79(4) 28_566 ?
C2W O1W 1.43(3) 74_665 ?
C2W C1W 1.26(5) 74_665 ?
O1X C1X 0.98(7) . ?
O1X C2X 1.77(9) . ?
O1X C1X 1.27(9) 40_645 ?
O1X C1X 1.72(8) 63_465 ?
C1X O1X 1.27(9) 63_465 ?
C1X C2X 1.87(9) 63_465 ?
C1X C1X 1.45(8) 40_645 ?
C1X C1X 1.45(8) 63_465 ?
C1X O1X 1.72(8) 40_645 ?
C2X C1X 1.87(9) 40_645 ?
